data_7014311
loop_
_publ_author_name
'Zhang, X. W.'
'Maunder, Graham H.'
'Giessmann, Stefan'
'MacDonald, Robert'
'Ferguson, Michael J.'
'Bond, Andrew H.'
'Rogers, Robin D.'
'Sella, Andrea'
'Takats, Josef'

_publ_section_title
;
 Stable heteroleptic complexes of divalent lanthanides with bulky
 pyrazolylborate ligands--iodides, hydrocarbyls and
 triethylborohydrides.
;
_journal_issue 1
_journal_name_full 'Dalton transactions (Cambridge, England : 2003)'
_journal_page_first 195
_journal_page_last 210
_journal_paper_doi 10.1039/c0dt00162g
_journal_volume 40
_journal_year 2011
_chemical_formula_moiety 'C29 H49 B I N7 Yb'
_chemical_formula_sum 'C29 H49 B I N7 Yb'
_chemical_formula_weight 806.50
_chemical_name_common
;(tris-3-t-butyl-5-methylpyrazolyl)borate ytterbium iodide t-
butylisonitrile
;
_chemical_name_systematic
;
?
;
_space_group_IT_number 14
_symmetry_cell_setting monoclinic
_symmetry_space_group_name_Hall '-P 2yn'
_symmetry_space_group_name_H-M 'P 1 21/n 1'
_atom_sites_solution_hydrogens geom
_atom_sites_solution_primary direct
_atom_sites_solution_secondary difmap
_audit_creation_method SHELXL-97
_cell_angle_alpha 90.00
_cell_angle_beta 90.700(19)
_cell_angle_gamma 90.00
_cell_formula_units_Z 4
_cell_length_a 10.581(2)
_cell_length_b 21.078(6)
_cell_length_c 16.443(4)
_cell_measurement_reflns_used 26
_cell_measurement_temperature 293(2)
_cell_measurement_theta_max 30.19
_cell_measurement_theta_min 12.12
_cell_volume 3666.9(15)
_computing_cell_refinement 'Nicolet P3 software (Nicolet, 1980)'
_computing_data_collection 'Nicolet P3 software (Nicolet, 1980)'
_computing_data_reduction 'RDNIC (Howie. 1980)'
_computing_molecular_graphics 'Bruker SHELXTL'
_computing_publication_material 'Bruker SHELXTL'
_computing_structure_refinement 'SHELXL-97 (Sheldrick, 2008)'
_computing_structure_solution 'SHELXS-97 (Sheldrick, 2008)'
_diffrn_ambient_temperature 293(2)
_diffrn_measured_fraction_theta_full 0.987
_diffrn_measured_fraction_theta_max 0.987
_diffrn_measurement_device_type 'Nicolet R3mV'
_diffrn_measurement_method \q-2\q
_diffrn_radiation_monochromator graphite
_diffrn_radiation_source 'fine-focus sealed tube'
_diffrn_radiation_type MoK\a
_diffrn_radiation_wavelength 0.71073
_diffrn_reflns_av_R_equivalents 0.0300
_diffrn_reflns_av_sigmaI/netI 0.0313
_diffrn_reflns_limit_h_max 12
_diffrn_reflns_limit_h_min 0
_diffrn_reflns_limit_k_max 25
_diffrn_reflns_limit_k_min 0
_diffrn_reflns_limit_l_max 19
_diffrn_reflns_limit_l_min -19
_diffrn_reflns_number 6781
_diffrn_reflns_theta_full 25.05
_diffrn_reflns_theta_max 25.05
_diffrn_reflns_theta_min 2.66
_exptl_absorpt_coefficient_mu 3.418
_exptl_absorpt_correction_T_max 1.0
_exptl_absorpt_correction_T_min 0.551
_exptl_absorpt_correction_type psi-scan
_exptl_absorpt_process_details 'North, A.C.T.; Phillips, D.C.; Mathews, F.S. Acta Cryst. 1968. A24'
_exptl_crystal_colour orange
_exptl_crystal_density_diffrn 1.461
_exptl_crystal_density_method 'not measured'
_exptl_crystal_description block
_exptl_crystal_F_000 1600
_exptl_crystal_size_max 0.6
_exptl_crystal_size_mid 0.6
_exptl_crystal_size_min 0.2
_refine_diff_density_max 0.503
_refine_diff_density_min -0.797
_refine_diff_density_rms 0.104
_refine_ls_extinction_method none
_refine_ls_goodness_of_fit_ref 1.088
_refine_ls_hydrogen_treatment constr
_refine_ls_matrix_type full
_refine_ls_number_parameters 368
_refine_ls_number_reflns 6416
_refine_ls_number_restraints 0
_refine_ls_restrained_S_all 1.088
_refine_ls_R_factor_all 0.0542
_refine_ls_R_factor_gt 0.0385
_refine_ls_shift/su_max 0.002
_refine_ls_shift/su_mean 0.000
_refine_ls_structure_factor_coef Fsqd
_refine_ls_weighting_details 'calc w=1/[\s^2^(Fo^2^)+(0.0288P)^2^+10.5969P] where P=(Fo^2^+2Fc^2^)/3'
_refine_ls_weighting_scheme calc
_refine_ls_wR_factor_gt 0.0809
_refine_ls_wR_factor_ref 0.0878
_reflns_number_gt 5131
_reflns_number_total 6416
_reflns_threshold_expression I>2\s(I)
_cod_data_source_file C0DT00162G.TXT
_cod_data_source_block 2-Yb-CNtBu
_cod_original_cell_volume 3667.0(16)
_cod_original_sg_symbol_H-M 'P 21/n'
_cod_database_code 7014311

loop_
_symmetry_equiv_pos_as_xyz
'x, y, z'
'-x+1/2, y+1/2, -z+1/2'
'-x, -y, -z'
'x-1/2, -y-1/2, z-1/2'

loop_
_atom_site_label
_atom_site_type_symbol
_atom_site_fract_x
_atom_site_fract_y
_atom_site_fract_z
_atom_site_U_iso_or_equiv
_atom_site_adp_type
_atom_site_occupancy
_atom_site_symmetry_multiplicity
_atom_site_calc_flag
_atom_site_refinement_flags
_atom_site_disorder_assembly
_atom_site_disorder_group
Yb1 Yb 1.02765(2) 0.223893(12) 0.853519(16) 0.04494(9) Uani 1 1 d . . .
I1 I 1.22652(4) 0.12292(2) 0.89090(3) 0.06411(14) Uani 1 1 d . . .
N1 N 1.1958(6) 0.3724(3) 0.7921(4) 0.0695(16) Uani 1 1 d . A .
N11 N 0.8498(5) 0.3035(2) 0.7304(3) 0.0486(12) Uani 1 1 d . . .
N12 N 0.9451(4) 0.2582(2) 0.7228(3) 0.0505(12) Uani 1 1 d . . .
N21 N 0.8408(4) 0.3444(2) 0.8784(3) 0.0471(12) Uani 1 1 d . . .
N22 N 0.9367(4) 0.3158(2) 0.9225(3) 0.0475(11) Uani 1 1 d . . .
N31 N 0.7222(4) 0.2443(2) 0.8360(3) 0.0466(11) Uani 1 1 d . . .
N32 N 0.8021(4) 0.1970(2) 0.8629(3) 0.0463(11) Uani 1 1 d . . .
C1 C 1.1727(7) 0.3225(4) 0.8148(5) 0.0666(18) Uani 1 1 d . . .
C2 C 1.2164(9) 0.4363(4) 0.7617(6) 0.084(2) Uani 1 1 d . . .
C3 C 1.1233(18) 0.4466(8) 0.6916(14) 0.150(8) Uani 0.70 1 d P A 1
H3A H 1.1392 0.4162 0.6495 0.225 Uiso 0.70 1 calc PR A 1
H3B H 1.1334 0.4887 0.6704 0.225 Uiso 0.70 1 calc PR A 1
H3C H 1.0386 0.4414 0.7107 0.225 Uiso 0.70 1 calc PR A 1
C4 C 1.3490(13) 0.4377(7) 0.7228(12) 0.124(6) Uani 0.70 1 d P A 1
H4A H 1.4125 0.4319 0.7644 0.186 Uiso 0.70 1 calc PR A 1
H4B H 1.3615 0.4778 0.6964 0.186 Uiso 0.70 1 calc PR A 1
H4C H 1.3552 0.4042 0.6835 0.186 Uiso 0.70 1 calc PR A 1
C5 C 1.201(3) 0.4821(7) 0.8281(11) 0.159(9) Uani 0.70 1 d P A 1
H5A H 1.2606 0.4725 0.8710 0.238 Uiso 0.70 1 calc PR A 1
H5B H 1.1170 0.4796 0.8485 0.238 Uiso 0.70 1 calc PR A 1
H5C H 1.2169 0.5242 0.8081 0.238 Uiso 0.70 1 calc PR A 1
C3A C 1.087(5) 0.469(3) 0.779(4) 0.160(18) Uiso 0.30 1 d P A 2
H3AA H 1.0658 0.4629 0.8354 0.240 Uiso 0.30 1 calc PR A 2
H3AB H 1.0221 0.4502 0.7454 0.240 Uiso 0.30 1 calc PR A 2
H3AC H 1.0926 0.5134 0.7677 0.240 Uiso 0.30 1 calc PR A 2
C4A C 1.248(5) 0.434(2) 0.679(3) 0.146(15) Uiso 0.30 1 d P A 2
H4AA H 1.3271 0.4121 0.6730 0.220 Uiso 0.30 1 calc PR A 2
H4AB H 1.2557 0.4764 0.6582 0.220 Uiso 0.30 1 calc PR A 2
H4AC H 1.1832 0.4118 0.6491 0.220 Uiso 0.30 1 calc PR A 2
C5A C 1.314(5) 0.465(3) 0.828(3) 0.16(2) Uiso 0.30 1 d P A 2
H5AA H 1.2731 0.4686 0.8796 0.242 Uiso 0.30 1 calc PR A 2
H5AB H 1.3412 0.5064 0.8107 0.242 Uiso 0.30 1 calc PR A 2
H5AC H 1.3860 0.4376 0.8331 0.242 Uiso 0.30 1 calc PR A 2
C13 C 0.9822(6) 0.2607(3) 0.6452(4) 0.0548(16) Uani 1 1 d . . .
C14 C 0.9121(7) 0.3066(3) 0.6044(4) 0.0656(19) Uani 1 1 d . . .
H14 H 0.9201 0.3180 0.5501 0.079 Uiso 1 1 calc R . .
C15 C 0.8302(7) 0.3319(3) 0.6577(4) 0.0589(17) Uani 1 1 d . . .
C16 C 0.7299(10) 0.3811(4) 0.6446(5) 0.101(3) Uani 1 1 d . . .
H16A H 0.7477 0.4173 0.6784 0.151 Uiso 1 1 calc R . .
H16B H 0.6491 0.3638 0.6585 0.151 Uiso 1 1 calc R . .
H16C H 0.7287 0.3939 0.5886 0.151 Uiso 1 1 calc R . .
C17 C 1.0831(7) 0.2163(4) 0.6126(4) 0.0674(19) Uani 1 1 d . . .
C18 C 1.1312(11) 0.1727(6) 0.6745(6) 0.143(5) Uani 1 1 d . . .
H18A H 1.0626 0.1482 0.6958 0.214 Uiso 1 1 calc R . .
H18B H 1.1705 0.1965 0.7178 0.214 Uiso 1 1 calc R . .
H18C H 1.1922 0.1448 0.6508 0.214 Uiso 1 1 calc R . .
C19 C 1.0300(10) 0.1816(6) 0.5405(7) 0.145(5) Uani 1 1 d . . .
H19A H 0.9612 0.1552 0.5573 0.218 Uiso 1 1 calc R . .
H19B H 1.0947 0.1556 0.5170 0.218 Uiso 1 1 calc R . .
H19C H 1.0001 0.2116 0.5008 0.218 Uiso 1 1 calc R . .
C20 C 1.1910(9) 0.2574(6) 0.5779(7) 0.127(4) Uani 1 1 d . . .
H20A H 1.2304 0.2810 0.6212 0.191 Uiso 1 1 calc R . .
H20B H 1.1570 0.2862 0.5381 0.191 Uiso 1 1 calc R . .
H20C H 1.2525 0.2304 0.5530 0.191 Uiso 1 1 calc R . .
C23 C 0.9660(6) 0.3549(3) 0.9830(4) 0.0532(15) Uani 1 1 d . . .
C24 C 0.8918(7) 0.4084(3) 0.9782(5) 0.072(2) Uani 1 1 d . . .
H24 H 0.8939 0.4430 1.0132 0.087 Uiso 1 1 calc R . .
C25 C 0.8142(7) 0.4005(3) 0.9117(4) 0.0630(18) Uani 1 1 d . . .
C26 C 0.7116(9) 0.4438(4) 0.8809(6) 0.105(3) Uani 1 1 d . . .
H26A H 0.6370 0.4195 0.8688 0.157 Uiso 1 1 calc R . .
H26B H 0.7393 0.4648 0.8324 0.157 Uiso 1 1 calc R . .
H26C H 0.6929 0.4749 0.9217 0.157 Uiso 1 1 calc R . .
C27 C 1.0672(7) 0.3395(4) 1.0451(4) 0.0685(19) Uani 1 1 d . . .
C28 C 1.1763(10) 0.3858(6) 1.0359(8) 0.156(6) Uani 1 1 d . . .
H28A H 1.2125 0.3810 0.9830 0.233 Uiso 1 1 calc R . .
H28B H 1.2396 0.3773 1.0768 0.233 Uiso 1 1 calc R . .
H28C H 1.1459 0.4284 1.0421 0.233 Uiso 1 1 calc R . .
C29 C 1.1137(11) 0.2738(5) 1.0371(7) 0.145(5) Uani 1 1 d . . .
H29A H 1.0443 0.2448 1.0427 0.217 Uiso 1 1 calc R . .
H29B H 1.1759 0.2655 1.0787 0.217 Uiso 1 1 calc R . .
H29C H 1.1509 0.2684 0.9846 0.217 Uiso 1 1 calc R . .
C30 C 1.0160(11) 0.3498(7) 1.1299(6) 0.147(5) Uani 1 1 d . . .
H30A H 0.9481 0.3206 1.1393 0.220 Uiso 1 1 calc R . .
H30B H 0.9853 0.3925 1.1346 0.220 Uiso 1 1 calc R . .
H30C H 1.0821 0.3428 1.1694 0.220 Uiso 1 1 calc R . .
C33 C 0.7281(6) 0.1478(3) 0.8810(4) 0.0531(15) Uani 1 1 d . . .
C34 C 0.6022(6) 0.1626(3) 0.8654(4) 0.0596(17) Uani 1 1 d . . .
H34 H 0.5326 0.1363 0.8724 0.071 Uiso 1 1 calc R . .
C35 C 0.6017(5) 0.2234(3) 0.8377(4) 0.0536(15) Uani 1 1 d . . .
C36 C 0.4909(6) 0.2631(4) 0.8116(5) 0.079(2) Uani 1 1 d . . .
H36A H 0.5042 0.2787 0.7576 0.118 Uiso 1 1 calc R . .
H36B H 0.4821 0.2983 0.8482 0.118 Uiso 1 1 calc R . .
H36C H 0.4155 0.2378 0.8124 0.118 Uiso 1 1 calc R . .
C37 C 0.7836(7) 0.0863(3) 0.9152(5) 0.070(2) Uani 1 1 d . . .
C38 C 0.8560(8) 0.0530(4) 0.8445(6) 0.088(3) Uani 1 1 d . . .
H38A H 0.9233 0.0800 0.8267 0.131 Uiso 1 1 calc R . .
H38B H 0.7986 0.0451 0.8000 0.131 Uiso 1 1 calc R . .
H38C H 0.8904 0.0135 0.8636 0.131 Uiso 1 1 calc R . .
C39 C 0.8748(8) 0.0995(4) 0.9841(5) 0.081(2) Uani 1 1 d . . .
H39A H 0.9417 0.1262 0.9652 0.122 Uiso 1 1 calc R . .
H39B H 0.9096 0.0602 1.0037 0.122 Uiso 1 1 calc R . .
H39C H 0.8312 0.1204 1.0274 0.122 Uiso 1 1 calc R . .
C40 C 0.6756(9) 0.0436(4) 0.9440(7) 0.111(4) Uani 1 1 d . . .
H40A H 0.6321 0.0640 0.9877 0.167 Uiso 1 1 calc R . .
H40B H 0.7094 0.0038 0.9626 0.167 Uiso 1 1 calc R . .
H40C H 0.6175 0.0362 0.8997 0.167 Uiso 1 1 calc R . .
B1 B 0.7701(6) 0.3093(3) 0.8076(4) 0.0475(16) Uani 1 1 d . . .
H1 H 0.6957 0.3348 0.7934 0.057 Uiso 1 1 calc R . .

loop_
_atom_site_aniso_label
_atom_site_aniso_U_11
_atom_site_aniso_U_22
_atom_site_aniso_U_33
_atom_site_aniso_U_23
_atom_site_aniso_U_13
_atom_site_aniso_U_12
Yb1 0.04158(14) 0.03957(14) 0.05368(15) 0.00500(13) 0.00141(10) 0.00343(12)
I1 0.0563(2) 0.0554(3) 0.0805(3) 0.0004(2) -0.0042(2) 0.0139(2)
N1 0.073(4) 0.059(4) 0.077(4) 0.007(3) 0.013(3) -0.015(3)
N11 0.055(3) 0.044(3) 0.046(3) 0.002(2) -0.005(2) 0.000(2)
N12 0.045(3) 0.057(3) 0.049(3) 0.004(2) 0.003(2) 0.004(2)
N21 0.050(3) 0.042(3) 0.049(3) -0.003(2) -0.004(2) 0.008(2)
N22 0.046(3) 0.043(3) 0.053(3) -0.002(2) -0.002(2) 0.002(2)
N31 0.044(3) 0.044(3) 0.052(3) 0.000(2) 0.001(2) 0.000(2)
N32 0.045(3) 0.039(3) 0.056(3) -0.003(2) 0.002(2) 0.003(2)
C1 0.060(4) 0.060(5) 0.080(5) 0.000(4) 0.008(4) -0.006(4)
C2 0.100(6) 0.060(5) 0.093(6) 0.010(4) 0.010(5) -0.012(4)
C3 0.142(15) 0.097(12) 0.21(2) 0.073(13) -0.080(15) -0.033(10)
C4 0.092(10) 0.093(10) 0.187(17) 0.053(11) 0.032(10) -0.028(8)
C5 0.29(3) 0.057(9) 0.126(14) -0.016(9) 0.038(17) -0.015(13)
C13 0.060(4) 0.060(4) 0.045(3) 0.002(3) 0.006(3) -0.010(3)
C14 0.097(5) 0.055(4) 0.044(4) 0.009(3) 0.000(4) -0.002(4)
C15 0.082(5) 0.041(3) 0.054(4) 0.006(3) -0.009(3) -0.002(3)
C16 0.153(9) 0.074(6) 0.074(5) 0.024(4) -0.013(6) 0.040(6)
C17 0.067(4) 0.081(5) 0.055(4) 0.001(4) 0.019(3) 0.005(4)
C18 0.178(11) 0.142(10) 0.110(8) 0.044(7) 0.072(8) 0.107(9)
C19 0.119(8) 0.192(13) 0.126(9) -0.085(9) 0.003(7) 0.042(9)
C20 0.091(7) 0.135(10) 0.157(10) 0.005(8) 0.050(7) 0.005(6)
C23 0.057(4) 0.049(4) 0.053(4) -0.009(3) -0.003(3) 0.000(3)
C24 0.086(5) 0.051(4) 0.080(5) -0.017(4) -0.015(4) 0.010(4)
C25 0.077(5) 0.046(4) 0.065(4) -0.002(3) -0.005(4) 0.015(3)
C26 0.134(8) 0.068(5) 0.111(7) -0.022(5) -0.032(6) 0.045(5)
C27 0.074(5) 0.067(5) 0.064(4) -0.009(4) -0.018(4) 0.000(4)
C28 0.106(8) 0.173(12) 0.186(12) 0.032(10) -0.078(8) -0.061(8)
C29 0.185(11) 0.100(8) 0.147(10) -0.035(7) -0.112(9) 0.066(8)
C30 0.151(10) 0.217(15) 0.072(6) -0.023(8) -0.034(6) 0.062(10)
C33 0.053(4) 0.045(3) 0.062(4) -0.003(3) 0.012(3) -0.013(3)
C34 0.046(4) 0.059(4) 0.074(4) -0.006(4) 0.005(3) -0.013(3)
C35 0.042(3) 0.064(4) 0.055(4) -0.011(3) 0.000(3) 0.000(3)
C36 0.046(4) 0.095(6) 0.095(6) 0.004(5) -0.008(4) 0.002(4)
C37 0.071(4) 0.043(4) 0.098(6) 0.007(4) 0.020(4) -0.005(3)
C38 0.089(6) 0.055(5) 0.119(7) -0.018(5) 0.027(5) -0.004(4)
C39 0.096(6) 0.071(5) 0.078(5) 0.024(4) 0.005(5) 0.020(4)
C40 0.102(7) 0.061(5) 0.172(10) 0.037(6) 0.041(7) -0.012(5)
B1 0.048(4) 0.040(4) 0.055(4) 0.000(3) -0.006(3) 0.007(3)

loop_
_atom_type_symbol
_atom_type_description
_atom_type_scat_dispersion_real
_atom_type_scat_dispersion_imag
_atom_type_scat_source
C C 0.0033 0.0016 'International Tables Vol C Tables 4.2.6.8 and 6.1.1.4'
H H 0.0000 0.0000 'International Tables Vol C Tables 4.2.6.8 and 6.1.1.4'
B B 0.0013 0.0007 'International Tables Vol C Tables 4.2.6.8 and 6.1.1.4'
N N 0.0061 0.0033 'International Tables Vol C Tables 4.2.6.8 and 6.1.1.4'
I I -0.4742 1.8119 'International Tables Vol C Tables 4.2.6.8 and 6.1.1.4'
Yb Yb -0.3850 5.5486 'International Tables Vol C Tables 4.2.6.8 and 6.1.1.4'

loop_
_geom_angle_atom_site_label_1
_geom_angle_atom_site_label_2
_geom_angle_atom_site_label_3
_geom_angle
_geom_angle_site_symmetry_1
_geom_angle_site_symmetry_3
_geom_angle_publ_flag
N12 Yb1 N22 92.03(16) . . ?
N12 Yb1 N32 77.58(16) . . ?
N22 Yb1 N32 76.49(16) . . ?
N12 Yb1 C1 76.0(2) . . ?
N22 Yb1 C1 74.0(2) . . ?
N32 Yb1 C1 139.18(19) . . ?
N12 Yb1 I1 128.91(12) . . ?
N22 Yb1 I1 137.12(11) . . ?
N32 Yb1 I1 119.59(11) . . ?
C1 Yb1 I1 101.22(16) . . ?
C1 N1 C2 176.1(8) . . ?
C15 N11 N12 109.1(5) . . ?
C15 N11 B1 128.0(5) . . ?
N12 N11 B1 122.2(5) . . ?
C13 N12 N11 106.2(5) . . ?
C13 N12 Yb1 138.6(4) . . ?
N11 N12 Yb1 112.3(3) . . ?
C25 N21 N22 109.2(5) . . ?
C25 N21 B1 128.6(5) . . ?
N22 N21 B1 121.9(5) . . ?
C23 N22 N21 106.7(5) . . ?
C23 N22 Yb1 138.6(4) . . ?
N21 N22 Yb1 113.1(3) . . ?
C35 N31 N32 109.4(5) . . ?
C35 N31 B1 127.8(5) . . ?
N32 N31 B1 122.8(5) . . ?
C33 N32 N31 106.0(5) . . ?
C33 N32 Yb1 139.9(4) . . ?
N31 N32 Yb1 113.8(3) . . ?
N1 C1 Yb1 157.2(6) . . ?
C4A C2 N1 110(2) . . ?
N1 C2 C5 109.6(9) . . ?
N1 C2 C3 107.1(8) . . ?
C5 C2 C3 113.2(14) . . ?
N1 C2 C4 107.4(8) . . ?
C5 C2 C4 113.6(14) . . ?
C3 C2 C4 105.4(12) . . ?
C4A C2 C3A 114(3) . . ?
N1 C2 C3A 102(2) . . ?
C4A C2 C5A 121(3) . . ?
N1 C2 C5A 102(2) . . ?
C3A C2 C5A 105(3) . . ?
N12 C13 C14 109.0(6) . . ?
N12 C13 C17 121.8(6) . . ?
C14 C13 C17 129.2(6) . . ?
C15 C14 C13 107.8(6) . . ?
C14 C15 N11 107.9(6) . . ?
C14 C15 C16 129.8(6) . . ?
N11 C15 C16 122.3(7) . . ?
C18 C17 C19 111.7(9) . . ?
C18 C17 C13 112.4(6) . . ?
C19 C17 C13 108.8(7) . . ?
C18 C17 C20 110.9(8) . . ?
C19 C17 C20 104.6(8) . . ?
C13 C17 C20 108.0(7) . . ?
N22 C23 C24 109.8(6) . . ?
N22 C23 C27 122.2(6) . . ?
C24 C23 C27 128.0(6) . . ?
C25 C24 C23 106.4(6) . . ?
N21 C25 C24 107.9(6) . . ?
N21 C25 C26 123.7(6) . . ?
C24 C25 C26 128.3(7) . . ?
C29 C27 C23 112.0(6) . . ?
C29 C27 C30 109.8(9) . . ?
C23 C27 C30 109.5(7) . . ?
C29 C27 C28 109.8(9) . . ?
C23 C27 C28 109.2(7) . . ?
C30 C27 C28 106.3(9) . . ?
N32 C33 C34 110.3(6) . . ?
N32 C33 C37 121.2(6) . . ?
C34 C33 C37 128.5(6) . . ?
C35 C34 C33 105.9(6) . . ?
N31 C35 C34 108.3(5) . . ?
N31 C35 C36 123.2(6) . . ?
C34 C35 C36 128.5(6) . . ?
C39 C37 C33 111.1(6) . . ?
C39 C37 C40 110.5(7) . . ?
C33 C37 C40 109.1(6) . . ?
C39 C37 C38 109.1(6) . . ?
C33 C37 C38 107.2(6) . . ?
C40 C37 C38 109.9(7) . . ?
N31 B1 N11 111.5(5) . . ?
N31 B1 N21 110.6(5) . . ?
N11 B1 N21 113.0(5) . . ?

loop_
_geom_bond_atom_site_label_1
_geom_bond_atom_site_label_2
_geom_bond_distance
_geom_bond_site_symmetry_2
_geom_bond_publ_flag
Yb1 N12 2.421(5) . ?
Yb1 N22 2.448(5) . ?
Yb1 N32 2.460(5) . ?
Yb1 C1 2.666(8) . ?
Yb1 I1 3.0502(7) . ?
N1 C1 1.143(9) . ?
N1 C2 1.454(10) . ?
N11 C15 1.351(8) . ?
N11 N12 1.394(7) . ?
N11 B1 1.538(9) . ?
N12 C13 1.341(8) . ?
N21 C25 1.335(8) . ?
N21 N22 1.379(6) . ?
N21 B1 1.561(8) . ?
N22 C23 1.325(7) . ?
N31 C35 1.351(7) . ?
N31 N32 1.377(6) . ?
N31 B1 1.536(8) . ?
N32 C33 1.335(7) . ?
C2 C4A 1.41(4) . ?
C2 C5 1.468(17) . ?
C2 C3 1.522(17) . ?
C2 C4 1.550(15) . ?
C2 C3A 1.56(5) . ?
C2 C5A 1.61(5) . ?
C13 C14 1.388(9) . ?
C13 C17 1.522(9) . ?
C14 C15 1.348(10) . ?
C15 C16 1.499(10) . ?
C17 C18 1.458(11) . ?
C17 C19 1.498(12) . ?
C17 C20 1.548(12) . ?
C23 C24 1.376(9) . ?
C23 C27 1.506(9) . ?
C24 C25 1.370(9) . ?
C25 C26 1.502(10) . ?
C27 C29 1.477(11) . ?
C27 C30 1.517(12) . ?
C27 C28 1.521(12) . ?
C33 C34 1.390(9) . ?
C33 C37 1.528(9) . ?
C34 C35 1.359(9) . ?
C35 C36 1.499(9) . ?
C37 C39 1.505(11) . ?
C37 C40 1.533(10) . ?
C37 C38 1.566(10) . ?

loop_
_geom_torsion_atom_site_label_1
_geom_torsion_atom_site_label_2
_geom_torsion_atom_site_label_3
_geom_torsion_atom_site_label_4
_geom_torsion
_geom_torsion_site_symmetry_1
_geom_torsion_site_symmetry_2
_geom_torsion_site_symmetry_3
_geom_torsion_site_symmetry_4
_geom_torsion_publ_flag
C15 N11 N12 C13 0.6(7) . . . . ?
B1 N11 N12 C13 171.7(5) . . . . ?
C15 N11 N12 Yb1 164.8(4) . . . . ?
B1 N11 N12 Yb1 -24.0(6) . . . . ?
N22 Yb1 N12 C13 139.9(6) . . . . ?
N32 Yb1 N12 C13 -144.4(7) . . . . ?
C1 Yb1 N12 C13 66.9(6) . . . . ?
I1 Yb1 N12 C13 -26.3(7) . . . . ?
N22 Yb1 N12 N11 -17.0(4) . . . . ?
N32 Yb1 N12 N11 58.7(4) . . . . ?
C1 Yb1 N12 N11 -89.9(4) . . . . ?
I1 Yb1 N12 N11 176.9(3) . . . . ?
C25 N21 N22 C23 0.8(7) . . . . ?
B1 N21 N22 C23 -172.9(5) . . . . ?
C25 N21 N22 Yb1 -167.6(4) . . . . ?
B1 N21 N22 Yb1 18.6(6) . . . . ?
N12 Yb1 N22 C23 -143.7(6) . . . . ?
N32 Yb1 N22 C23 139.6(7) . . . . ?
C1 Yb1 N22 C23 -68.9(6) . . . . ?
I1 Yb1 N22 C23 20.4(7) . . . . ?
N12 Yb1 N22 N21 19.4(4) . . . . ?
N32 Yb1 N22 N21 -57.3(4) . . . . ?
C1 Yb1 N22 N21 94.1(4) . . . . ?
I1 Yb1 N22 N21 -176.5(3) . . . . ?
C35 N31 N32 C33 -0.2(6) . . . . ?
B1 N31 N32 C33 -179.0(5) . . . . ?
C35 N31 N32 Yb1 175.4(4) . . . . ?
B1 N31 N32 Yb1 -3.4(6) . . . . ?
N12 Yb1 N32 C33 128.1(6) . . . . ?
N22 Yb1 N32 C33 -136.8(7) . . . . ?
C1 Yb1 N32 C33 178.6(6) . . . . ?
I1 Yb1 N32 C33 0.1(7) . . . . ?
N12 Yb1 N32 N31 -45.3(4) . . . . ?
N22 Yb1 N32 N31 49.9(4) . . . . ?
C1 Yb1 N32 N31 5.3(5) . . . . ?
I1 Yb1 N32 N31 -173.2(3) . . . . ?
C2 N1 C1 Yb1 -7(13) . . . . ?
N12 Yb1 C1 N1 45.3(16) . . . . ?
N22 Yb1 C1 N1 -51.0(16) . . . . ?
N32 Yb1 C1 N1 -5.7(18) . . . . ?
I1 Yb1 C1 N1 173.0(16) . . . . ?
C1 N1 C2 C4A -90(12) . . . . ?
C1 N1 C2 C5 91(12) . . . . ?
C1 N1 C2 C3 -32(12) . . . . ?
C1 N1 C2 C4 -145(12) . . . . ?
C1 N1 C2 C3A 31(12) . . . . ?
C1 N1 C2 C5A 140(12) . . . . ?
N11 N12 C13 C14 0.1(7) . . . . ?
Yb1 N12 C13 C14 -157.6(5) . . . . ?
N11 N12 C13 C17 -178.0(6) . . . . ?
Yb1 N12 C13 C17 24.3(10) . . . . ?
N12 C13 C14 C15 -0.8(8) . . . . ?
C17 C13 C14 C15 177.2(7) . . . . ?
C13 C14 C15 N11 1.1(8) . . . . ?
C13 C14 C15 C16 -177.3(8) . . . . ?
N12 N11 C15 C14 -1.1(7) . . . . ?
B1 N11 C15 C14 -171.5(6) . . . . ?
N12 N11 C15 C16 177.5(7) . . . . ?
B1 N11 C15 C16 7.0(11) . . . . ?
N12 C13 C17 C18 0.1(11) . . . . ?
C14 C13 C17 C18 -177.6(9) . . . . ?
N12 C13 C17 C19 124.4(8) . . . . ?
C14 C13 C17 C19 -53.3(11) . . . . ?
N12 C13 C17 C20 -122.6(8) . . . . ?
C14 C13 C17 C20 59.7(10) . . . . ?
N21 N22 C23 C24 -0.6(7) . . . . ?
Yb1 N22 C23 C24 163.1(5) . . . . ?
N21 N22 C23 C27 179.6(6) . . . . ?
Yb1 N22 C23 C27 -16.6(10) . . . . ?
N22 C23 C24 C25 0.3(9) . . . . ?
C27 C23 C24 C25 180.0(7) . . . . ?
N22 N21 C25 C24 -0.7(8) . . . . ?
B1 N21 C25 C24 172.6(6) . . . . ?
N22 N21 C25 C26 -178.0(7) . . . . ?
B1 N21 C25 C26 -4.8(12) . . . . ?
C23 C24 C25 N21 0.3(9) . . . . ?
C23 C24 C25 C26 177.5(8) . . . . ?
N22 C23 C27 C29 -8.4(11) . . . . ?
C24 C23 C27 C29 171.9(9) . . . . ?
N22 C23 C27 C30 -130.5(9) . . . . ?
C24 C23 C27 C30 49.8(11) . . . . ?
N22 C23 C27 C28 113.5(9) . . . . ?
C24 C23 C27 C28 -66.2(11) . . . . ?
N31 N32 C33 C34 0.5(7) . . . . ?
Yb1 N32 C33 C34 -173.2(5) . . . . ?
N31 N32 C33 C37 -178.4(6) . . . . ?
Yb1 N32 C33 C37 7.9(10) . . . . ?
N32 C33 C34 C35 -0.6(7) . . . . ?
C37 C33 C34 C35 178.2(7) . . . . ?
N32 N31 C35 C34 -0.2(7) . . . . ?
B1 N31 C35 C34 178.5(6) . . . . ?
N32 N31 C35 C36 -179.5(6) . . . . ?
B1 N31 C35 C36 -0.8(10) . . . . ?
C33 C34 C35 N31 0.5(7) . . . . ?
C33 C34 C35 C36 179.8(7) . . . . ?
N32 C33 C37 C39 47.9(9) . . . . ?
C34 C33 C37 C39 -130.8(7) . . . . ?
N32 C33 C37 C40 169.9(7) . . . . ?
C34 C33 C37 C40 -8.8(11) . . . . ?
N32 C33 C37 C38 -71.2(8) . . . . ?
C34 C33 C37 C38 110.1(8) . . . . ?
C35 N31 B1 N11 -113.6(6) . . . . ?
N32 N31 B1 N11 65.0(7) . . . . ?
C35 N31 B1 N21 119.7(6) . . . . ?
N32 N31 B1 N21 -61.7(7) . . . . ?
C15 N11 B1 N31 122.3(6) . . . . ?
N12 N11 B1 N31 -47.1(7) . . . . ?
C15 N11 B1 N21 -112.4(6) . . . . ?
N12 N11 B1 N21 78.3(7) . . . . ?
C25 N21 B1 N31 -120.7(7) . . . . ?
N22 N21 B1 N31 51.7(7) . . . . ?
C25 N21 B1 N11 113.5(7) . . . . ?
N22 N21 B1 N11 -74.1(7) . . . . ?
